data_4305632
loop_
_publ_author_name
'Andriy M. Palasyuk'
'John D. Corbett'

_publ_section_title
;
BaIrIn4 and Ba2Ir4In13: Two In-Rich Polar Intermetallic Structures with
Different Augmented Prismatic Environments about the Cations
;
_journal_name_full 'Inorganic Chemistry'
_journal_page_first 9344
_journal_page_last 9350
_journal_paper_doi 10.1021/ic8006124
_journal_volume 47
_journal_year 2008
_chemical_formula_sum 'Ba In4 Ir'
_chemical_formula_weight 788.82
_chemical_name_systematic
; 
 ? 
;
_space_group_IT_number 51
_symmetry_cell_setting orthorhombic
_symmetry_space_group_name_Hall '-P 2a 2a'
_symmetry_space_group_name_H-M 'P m m a'
_atom_sites_solution_hydrogens none
_atom_sites_solution_primary direct
_atom_sites_solution_secondary difmap
_audit_creation_method SHELXL-97
_cell_angle_alpha 90.00
_cell_angle_beta 90.00
_cell_angle_gamma 90.00
_cell_formula_units_Z 2
_cell_length_a 8.642(2)
_cell_length_b 4.3958(10)
_cell_length_c 7.9064(18)
_cell_measurement_reflns_used 1797
_cell_measurement_temperature 273(2)
_cell_measurement_theta_max 28.14
_cell_measurement_theta_min 2.58
_cell_volume 300.35(12)
_computing_cell_refinement 'Bruker SMART'
_computing_data_collection 'Bruker SMART'
_computing_data_reduction 'Bruker SMART'
_computing_molecular_graphics 'Bruker SHELXTL'
_computing_publication_material 'Bruker SHELXTL'
_computing_structure_refinement 'SHELXL-97 (Sheldrick, 1997)'
_computing_structure_solution 'SHELXS-97 (Sheldrick, 1990)'
_diffrn_ambient_temperature 293(2)
_diffrn_measured_fraction_theta_full 0.955
_diffrn_measured_fraction_theta_max 0.975
_diffrn_measurement_device_type 'CCD area detector'
_diffrn_measurement_method 'phi and omega scans'
_diffrn_radiation_monochromator graphite
_diffrn_radiation_source 'fine-focus sealed tube'
_diffrn_radiation_type MoK\a
_diffrn_radiation_wavelength 0.71073
_diffrn_reflns_av_R_equivalents 0.0305
_diffrn_reflns_av_sigmaI/netI 0.0271
_diffrn_reflns_limit_h_max 11
_diffrn_reflns_limit_h_min -11
_diffrn_reflns_limit_k_max 4
_diffrn_reflns_limit_k_min -5
_diffrn_reflns_limit_l_max 9
_diffrn_reflns_limit_l_min -10
_diffrn_reflns_number 1797
_diffrn_reflns_theta_full 28.14
_diffrn_reflns_theta_max 28.14
_diffrn_reflns_theta_min 2.58
_exptl_absorpt_coefficient_mu 43.464
_exptl_absorpt_correction_T_max 0.271
_exptl_absorpt_correction_T_min 0.064
_exptl_absorpt_correction_type empirical
_exptl_crystal_colour silver
_exptl_crystal_density_diffrn 8.723
_exptl_crystal_density_meas ?
_exptl_crystal_density_method .
_exptl_crystal_description irregular
_exptl_crystal_F_000 658
_exptl_crystal_size_max 0.08
_exptl_crystal_size_mid 0.04
_exptl_crystal_size_min 0.03
_refine_diff_density_max 1.696
_refine_diff_density_min -2.879
_refine_diff_density_rms 0.508
_refine_ls_extinction_coef 0.0190(9)
_refine_ls_extinction_expression Fc^*^=kFc[1+0.001xFc^2^\l^3^/sin(2\q)]^-1/4^
_refine_ls_extinction_method SHELXL
_refine_ls_goodness_of_fit_ref 1.147
_refine_ls_hydrogen_treatment none
_refine_ls_matrix_type full
_refine_ls_number_parameters 24
_refine_ls_number_reflns 422
_refine_ls_number_restraints 0
_refine_ls_restrained_S_all 1.147
_refine_ls_R_factor_all 0.0240
_refine_ls_R_factor_gt 0.0234
_refine_ls_shift/su_max 0.000
_refine_ls_shift/su_mean 0.000
_refine_ls_structure_factor_coef Fsqd
_refine_ls_weighting_details 'calc w=1/[\s^2^(Fo^2^)+(0.0340P)^2^+0.4248P] where P=(Fo^2^+2Fc^2^)/3'
_refine_ls_weighting_scheme calc
_refine_ls_wR_factor_gt 0.0578
_refine_ls_wR_factor_ref 0.0581
_reflns_number_gt 410
_reflns_number_total 422
_reflns_threshold_expression >2sigma(I)
_cod_data_source_file ic8006124_si_002_1.cif
_cod_data_source_block BaIrIn4
_cod_original_cell_volume 300.34(12)
_cod_database_code 4305632

loop_
_symmetry_equiv_pos_as_xyz
'x, y, z'
'-x+1/2, -y, z'
'-x, y, -z'
'x+1/2, -y, -z'
'-x, -y, -z'
'x-1/2, y, -z'
'x, -y, z'
'-x-1/2, y, z'

loop_
_atom_site_label
_atom_site_type_symbol
_atom_site_fract_x
_atom_site_fract_y
_atom_site_fract_z
_atom_site_U_iso_or_equiv
_atom_site_adp_type
_atom_site_occupancy
_atom_site_symmetry_multiplicity
_atom_site_calc_flag
_atom_site_refinement_flags
_atom_site_disorder_assembly
_atom_site_disorder_group
Ba Ba 0.2500 0.0000 0.60801(9) 0.0112(3) Uani 1 4 d S . .
Ir Ir 0.2500 0.0000 0.18371(6) 0.0075(2) Uani 1 4 d S . .
In1 In 0.06853(9) 0.5000 0.29910(8) 0.0107(2) Uani 1 2 d S . .
In2 In 0.2500 0.5000 0.94534(12) 0.0104(3) Uani 1 4 d S . .
In3 In 0.0000 0.0000 0.0000 0.0126(3) Uani 1 4 d S . .

loop_
_atom_site_aniso_label
_atom_site_aniso_U_11
_atom_site_aniso_U_22
_atom_site_aniso_U_33
_atom_site_aniso_U_23
_atom_site_aniso_U_13
_atom_site_aniso_U_12
Ba 0.0141(5) 0.0115(4) 0.0081(4) 0.000 0.000 0.000
Ir 0.0061(3) 0.0092(3) 0.0074(3) 0.000 0.000 0.000
In1 0.0090(4) 0.0117(4) 0.0113(4) 0.000 0.0015(2) 0.000
In2 0.0121(5) 0.0101(5) 0.0089(5) 0.000 0.000 0.000
In3 0.0074(5) 0.0170(5) 0.0133(5) 0.000 -0.0038(4) 0.000

loop_
_atom_type_symbol
_atom_type_description
_atom_type_scat_dispersion_real
_atom_type_scat_dispersion_imag
_atom_type_scat_source
In In -0.7276 1.3100 'International Tables Vol C Tables 4.2.6.8 and 6.1.1.4'
Ba Ba -0.3244 2.2819 'International Tables Vol C Tables 4.2.6.8 and 6.1.1.4'
Ir Ir -1.4442 7.9887 'International Tables Vol C Tables 4.2.6.8 and 6.1.1.4'

loop_
_geom_angle_atom_site_label_1
_geom_angle_atom_site_label_2
_geom_angle_atom_site_label_3
_geom_angle
_geom_angle_site_symmetry_1
_geom_angle_site_symmetry_3
_geom_angle_publ_flag
Ir Ba In2 140.508(16) . . ?
Ir Ba In2 140.508(16) . 1_545 ?
In2 Ba In2 78.98(3) . 1_545 ?
Ir Ba In1 101.776(16) . 6_656 ?
In2 Ba In1 56.909(15) . 6_656 ?
In2 Ba In1 103.35(2) 1_545 6_656 ?
Ir Ba In1 101.776(16) . 5_556 ?
In2 Ba In1 103.35(2) . 5_556 ?
In2 Ba In1 56.909(15) 1_545 5_556 ?
In1 Ba In1 156.45(3) 6_656 5_556 ?
Ir Ba In1 101.776(16) . 6_646 ?
In2 Ba In1 103.35(2) . 6_646 ?
In2 Ba In1 56.909(15) 1_545 6_646 ?
In1 Ba In1 75.30(2) 6_656 6_646 ?
In1 Ba In1 99.82(2) 5_556 6_646 ?
Ir Ba In1 101.776(16) . 5_566 ?
In2 Ba In1 56.909(15) . 5_566 ?
In2 Ba In1 103.35(2) 1_545 5_566 ?
In1 Ba In1 99.82(2) 6_656 5_566 ?
In1 Ba In1 75.30(2) 5_556 5_566 ?
In1 Ba In1 156.45(3) 6_646 5_566 ?
Ir Ba In1 47.868(15) . 1_545 ?
In2 Ba In1 154.373(14) . 1_545 ?
In2 Ba In1 97.69(2) 1_545 1_545 ?
In1 Ba In1 146.63(2) 6_656 1_545 ?
In1 Ba In1 55.85(2) 5_556 1_545 ?
In1 Ba In1 95.605(18) 6_646 1_545 ?
In1 Ba In1 100.146(17) 5_566 1_545 ?
Ir Ba In1 47.868(15) . 2 ?
In2 Ba In1 154.373(14) . 2 ?
In2 Ba In1 97.69(2) 1_545 2 ?
In1 Ba In1 100.146(17) 6_656 2 ?
In1 Ba In1 95.605(18) 5_556 2 ?
In1 Ba In1 55.85(2) 6_646 2 ?
In1 Ba In1 146.63(2) 5_566 2 ?
In1 Ba In1 51.03(3) 1_545 2 ?
Ir Ba In1 47.868(15) . . ?
In2 Ba In1 97.69(2) . . ?
In2 Ba In1 154.373(14) 1_545 . ?
In1 Ba In1 95.605(18) 6_656 . ?
In1 Ba In1 100.146(17) 5_556 . ?
In1 Ba In1 146.63(2) 6_646 . ?
In1 Ba In1 55.85(2) 5_566 . ?
In1 Ba In1 74.27(2) 1_545 . ?
In1 Ba In1 95.74(3) 2 . ?
Ir Ba In1 47.868(15) . 2_565 ?
In2 Ba In1 97.69(2) . 2_565 ?
In2 Ba In1 154.373(14) 1_545 2_565 ?
In1 Ba In1 55.85(2) 6_656 2_565 ?
In1 Ba In1 146.63(2) 5_556 2_565 ?
In1 Ba In1 100.146(17) 6_646 2_565 ?
In1 Ba In1 95.605(17) 5_566 2_565 ?
In1 Ba In1 95.74(3) 1_545 2_565 ?
In1 Ba In1 74.27(2) 2 2_565 ?
In1 Ba In1 51.03(3) . 2_565 ?
Ir Ba In3 145.120(11) . 2_556 ?
In2 Ba In3 50.722(15) . 2_556 ?
In2 Ba In3 50.722(15) 1_545 2_556 ?
In1 Ba In3 52.778(13) 6_656 2_556 ?
In1 Ba In3 105.67(2) 5_556 2_556 ?
In1 Ba In3 52.778(13) 6_646 2_556 ?
In1 Ba In3 105.67(2) 5_566 2_556 ?
In1 Ba In3 142.811(12) 1_545 2_556 ?
In1 Ba In3 107.699(18) 2 2_556 ?
In1 Ba In3 142.811(12) . 2_556 ?
In1 Ba In3 107.699(18) 2_565 2_556 ?
In3 Ir In3 112.17(2) . 2 ?
In3 Ir In1 129.438(14) . 2_565 ?
In3 Ir In1 73.858(18) 2 2_565 ?
In3 Ir In1 73.858(18) . 1_545 ?
In3 Ir In1 129.438(14) 2 1_545 ?
In1 Ir In1 142.66(3) 2_565 1_545 ?
In3 Ir In1 73.858(18) . . ?
In3 Ir In1 129.438(14) 2 . ?
In1 Ir In1 66.77(3) 2_565 . ?
In1 Ir In1 100.92(3) 1_545 . ?
In3 Ir In1 129.438(14) . 2 ?
In3 Ir In1 73.858(18) 2 2 ?
In1 Ir In1 100.92(3) 2_565 2 ?
In1 Ir In1 66.77(3) 1_545 2 ?
In1 Ir In1 142.66(3) . 2 ?
In3 Ir In2 68.704(13) . 1_544 ?
In3 Ir In2 68.704(13) 2 1_544 ?
In1 Ir In2 142.54(2) 2_565 1_544 ?
In1 Ir In2 67.85(2) 1_545 1_544 ?
In1 Ir In2 142.54(2) . 1_544 ?
In1 Ir In2 67.85(2) 2 1_544 ?
In3 Ir In2 68.704(13) . 1_554 ?
In3 Ir In2 68.704(13) 2 1_554 ?
In1 Ir In2 67.85(2) 2_565 1_554 ?
In1 Ir In2 142.54(2) 1_545 1_554 ?
In1 Ir In2 67.85(2) . 1_554 ?
In1 Ir In2 142.54(2) 2 1_554 ?
In2 Ir In2 98.78(4) 1_544 1_554 ?
In3 Ir Ba 123.913(12) . . ?
In3 Ir Ba 123.913(12) 2 . ?
In1 Ir Ba 71.329(17) 2_565 . ?
In1 Ir Ba 71.329(17) 1_545 . ?
In1 Ir Ba 71.329(17) . . ?
In1 Ir Ba 71.329(17) 2 . ?
In2 Ir Ba 130.612(19) 1_544 . ?
In2 Ir Ba 130.612(19) 1_554 . ?
Ir In1 Ir 100.92(3) 1_565 . ?
Ir In1 In1 56.616(15) 1_565 2_565 ?
Ir In1 In1 56.616(15) . 2_565 ?
Ir In1 In2 56.748(16) 1_565 1_554 ?
Ir In1 In2 56.748(16) . 1_554 ?
In1 In1 In2 60.722(17) 2_565 1_554 ?
Ir In1 In3 112.65(3) 1_565 . ?
Ir In1 In3 49.627(13) . . ?
In1 In1 In3 100.395(13) 2_565 . ?
In2 In1 In3 57.303(15) 1_554 . ?
Ir In1 In3 49.627(13) 1_565 1_565 ?
Ir In1 In3 112.65(3) . 1_565 ?
In1 In1 In3 100.395(13) 2_565 1_565 ?
In2 In1 In3 57.303(15) 1_554 1_565 ?
In3 In1 In3 84.07(2) . 1_565 ?
Ir In1 In2 105.45(2) 1_565 5_566 ?
Ir In1 In2 105.45(2) . 5_566 ?
In1 In1 In2 144.93(2) 2_565 5_566 ?
In2 In1 In2 84.20(2) 1_554 5_566 ?
In3 In1 In2 55.829(16) . 5_566 ?
In3 In1 In2 55.829(16) 1_565 5_566 ?
Ir In1 Ba 163.21(2) 1_565 5_556 ?
Ir In1 Ba 90.871(18) . 5_556 ?
In1 In1 Ba 139.908(12) 2_565 5_556 ?
In2 In1 Ba 123.51(2) 1_554 5_556 ?
In3 In1 Ba 66.422(17) . 5_556 ?
In3 In1 Ba 114.71(2) 1_565 5_556 ?
In2 In1 Ba 59.41(2) 5_566 5_556 ?
Ir In1 Ba 90.871(18) 1_565 5_566 ?
Ir In1 Ba 163.21(2) . 5_566 ?
In1 In1 Ba 139.908(12) 2_565 5_566 ?
In2 In1 Ba 123.51(2) 1_554 5_566 ?
In3 In1 Ba 114.71(2) . 5_566 ?
In3 In1 Ba 66.422(17) 1_565 5_566 ?
In2 In1 Ba 59.41(2) 5_566 5_566 ?
Ba In1 Ba 75.30(2) 5_556 5_566 ?
Ir In1 Ba 60.80(2) 1_565 1_565 ?
Ir In1 Ba 116.32(3) . 1_565 ?
In1 In1 Ba 64.486(13) 2_565 1_565 ?
In2 In1 Ba 111.99(2) 1_554 1_565 ?
In3 In1 Ba 164.86(2) . 1_565 ?
In3 In1 Ba 99.021(18) 1_565 1_565 ?
In2 In1 Ba 137.561(15) 5_566 1_565 ?
Ba In1 Ba 124.15(2) 5_556 1_565 ?
Ba In1 Ba 79.854(17) 5_566 1_565 ?
Ir In1 Ba 116.32(3) 1_565 . ?
Ir In1 Ba 60.80(2) . . ?
In1 In1 Ba 64.486(13) 2_565 . ?
In2 In1 Ba 111.99(2) 1_554 . ?
In3 In1 Ba 99.021(18) . . ?
In3 In1 Ba 164.86(2) 1_565 . ?
In2 In1 Ba 137.561(15) 5_566 . ?
Ba In1 Ba 79.854(17) 5_556 . ?
Ba In1 Ba 124.15(2) 5_566 . ?
Ba In1 Ba 74.27(2) 1_565 . ?
Ir In2 Ir 98.78(4) 1_566 1_556 ?
Ir In2 In3 51.205(11) 1_566 2_566 ?
Ir In2 In3 116.47(3) 1_556 2_566 ?
Ir In2 In3 116.47(3) 1_566 1_556 ?
Ir In2 In3 51.205(11) 1_556 1_556 ?
In3 In2 In3 164.04(4) 2_566 1_556 ?
Ir In2 In3 51.205(11) 1_566 1_566 ?
Ir In2 In3 116.47(3) 1_556 1_566 ?
In3 In2 In3 87.928(19) 2_566 1_566 ?
In3 In2 In3 89.861(19) 1_556 1_566 ?
Ir In2 In3 116.47(3) 1_566 2_556 ?
Ir In2 In3 51.205(11) 1_556 2_556 ?
In3 In2 In3 89.861(19) 2_566 2_556 ?
In3 In2 In3 87.928(19) 1_556 2_556 ?
In3 In2 In3 164.04(4) 1_566 2_556 ?
Ir In2 In1 55.404(19) 1_566 2_566 ?
Ir In2 In1 55.404(19) 1_556 2_566 ?
In3 In2 In1 62.572(16) 2_566 2_566 ?
In3 In2 In1 102.61(3) 1_556 2_566 ?
In3 In2 In1 102.61(3) 1_566 2_566 ?
In3 In2 In1 62.572(16) 2_556 2_566 ?
Ir In2 In1 55.404(19) 1_566 1_556 ?
Ir In2 In1 55.404(19) 1_556 1_556 ?
In3 In2 In1 102.61(3) 2_566 1_556 ?
In3 In2 In1 62.572(16) 1_556 1_556 ?
In3 In2 In1 62.572(16) 1_566 1_556 ?
In3 In2 In1 102.61(3) 2_556 1_556 ?
In1 In2 In1 58.56(3) 2_566 1_556 ?
Ir In2 In1 111.965(11) 1_566 5_566 ?
Ir In2 In1 111.965(11) 1_556 5_566 ?
In3 In2 In1 130.387(19) 2_566 5_566 ?
In3 In2 In1 60.767(13) 1_556 5_566 ?
In3 In2 In1 60.767(13) 1_566 5_566 ?
In3 In2 In1 130.387(19) 2_556 5_566 ?
In1 In2 In1 154.35(3) 2_566 5_566 ?
In1 In2 In1 95.80(2) 1_556 5_566 ?
Ir In2 In1 111.965(11) 1_566 6_656 ?
Ir In2 In1 111.965(11) 1_556 6_656 ?
In3 In2 In1 60.767(13) 2_566 6_656 ?
In3 In2 In1 130.387(19) 1_556 6_656 ?
In3 In2 In1 130.387(19) 1_566 6_656 ?
In3 In2 In1 60.767(13) 2_556 6_656 ?
In1 In2 In1 95.80(2) 2_566 6_656 ?
In1 In2 In1 154.35(3) 1_556 6_656 ?
In1 In2 In1 109.85(4) 5_566 6_656 ?
Ir In2 Ba 170.10(3) 1_566 . ?
Ir In2 Ba 91.12(2) 1_556 . ?
In3 In2 Ba 123.80(2) 2_566 . ?
In3 In2 Ba 70.002(14) 1_556 . ?
In3 In2 Ba 123.80(2) 1_566 . ?
In3 In2 Ba 70.002(14) 2_556 . ?
In1 In2 Ba 132.310(14) 2_566 . ?
In1 In2 Ba 132.310(14) 1_556 . ?
In1 In2 Ba 63.676(19) 5_566 . ?
In1 In2 Ba 63.676(19) 6_656 . ?
Ir In2 Ba 91.12(2) 1_566 1_565 ?
Ir In2 Ba 170.10(3) 1_556 1_565 ?
In3 In2 Ba 70.002(14) 2_566 1_565 ?
In3 In2 Ba 123.80(2) 1_556 1_565 ?
In3 In2 Ba 70.002(14) 1_566 1_565 ?
In3 In2 Ba 123.80(2) 2_556 1_565 ?
In1 In2 Ba 132.310(14) 2_566 1_565 ?
In1 In2 Ba 132.310(14) 1_556 1_565 ?
In1 In2 Ba 63.676(19) 5_566 1_565 ?
In1 In2 Ba 63.676(19) 6_656 1_565 ?
Ba In2 Ba 78.98(3) . 1_565 ?
Ir In3 Ir 180.000(17) 5 . ?
Ir In3 In2 60.090(18) 5 5_556 ?
Ir In3 In2 119.910(18) . 5_556 ?
Ir In3 In2 119.910(18) 5 1_554 ?
Ir In3 In2 60.090(18) . 1_554 ?
In2 In3 In2 180.00(4) 5_556 1_554 ?
Ir In3 In2 60.090(18) 5 5_566 ?
Ir In3 In2 119.910(18) . 5_566 ?
In2 In3 In2 89.861(19) 5_556 5_566 ?
In2 In3 In2 90.139(19) 1_554 5_566 ?
Ir In3 In2 119.910(18) 5 1_544 ?
Ir In3 In2 60.090(18) . 1_544 ?
In2 In3 In2 90.139(19) 5_556 1_544 ?
In2 In3 In2 89.861(19) 1_554 1_544 ?
In2 In3 In2 180.0 5_566 1_544 ?
Ir In3 In1 56.515(14) 5 5 ?
Ir In3 In1 123.485(14) . 5 ?
In2 In3 In1 60.12(2) 5_556 5 ?
In2 In3 In1 119.88(2) 1_554 5 ?
In2 In3 In1 116.60(2) 5_566 5 ?
In2 In3 In1 63.40(2) 1_544 5 ?
Ir In3 In1 123.485(14) 5 . ?
Ir In3 In1 56.515(14) . . ?
In2 In3 In1 119.88(2) 5_556 . ?
In2 In3 In1 60.12(2) 1_554 . ?
In2 In3 In1 63.40(2) 5_566 . ?
In2 In3 In1 116.60(2) 1_544 . ?
In1 In3 In1 180.00(3) 5 . ?
Ir In3 In1 56.515(14) 5 5_565 ?
Ir In3 In1 123.485(14) . 5_565 ?
In2 In3 In1 116.60(2) 5_556 5_565 ?
In2 In3 In1 63.40(2) 1_554 5_565 ?
In2 In3 In1 60.12(2) 5_566 5_565 ?
In2 In3 In1 119.88(2) 1_544 5_565 ?
In1 In3 In1 84.07(2) 5 5_565 ?
In1 In3 In1 95.93(2) . 5_565 ?
Ir In3 In1 123.485(14) 5 1_545 ?
Ir In3 In1 56.515(14) . 1_545 ?
In2 In3 In1 63.40(2) 5_556 1_545 ?
In2 In3 In1 116.60(2) 1_554 1_545 ?
In2 In3 In1 119.88(2) 5_566 1_545 ?
In2 In3 In1 60.12(2) 1_544 1_545 ?
In1 In3 In1 95.93(2) 5 1_545 ?
In1 In3 In1 84.07(2) . 1_545 ?
In1 In3 In1 180.0 5_565 1_545 ?
Ir In3 Ba 89.03(2) 5 5_556 ?
Ir In3 Ba 90.97(2) . 5_556 ?
In2 In3 Ba 59.276(18) 5_556 5_556 ?
In2 In3 Ba 120.724(18) 1_554 5_556 ?
In2 In3 Ba 59.276(18) 5_566 5_556 ?
In2 In3 Ba 120.724(18) 1_544 5_556 ?
In1 In3 Ba 119.200(16) 5 5_556 ?
In1 In3 Ba 60.800(16) . 5_556 ?
In1 In3 Ba 119.200(16) 5_565 5_556 ?
In1 In3 Ba 60.800(16) 1_545 5_556 ?
Ir In3 Ba 90.97(2) 5 1_554 ?
Ir In3 Ba 89.03(2) . 1_554 ?
In2 In3 Ba 120.724(18) 5_556 1_554 ?
In2 In3 Ba 59.276(18) 1_554 1_554 ?
In2 In3 Ba 120.724(18) 5_566 1_554 ?
In2 In3 Ba 59.276(18) 1_544 1_554 ?
In1 In3 Ba 60.800(16) 5 1_554 ?
In1 In3 Ba 119.200(16) . 1_554 ?
In1 In3 Ba 60.800(16) 5_565 1_554 ?
In1 In3 Ba 119.200(16) 1_545 1_554 ?
Ba In3 Ba 180.0 5_556 1_554 ?

loop_
_geom_bond_atom_site_label_1
_geom_bond_atom_site_label_2
_geom_bond_distance
_geom_bond_site_symmetry_2
_geom_bond_publ_flag
Ba Ir 3.3547(12) . ?
Ba In2 3.4560(11) . ?
Ba In2 3.4560(11) 1_545 ?
Ba In1 3.5982(8) 6_656 ?
Ba In1 3.5982(8) 5_556 ?
Ba In1 3.5982(8) 6_646 ?
Ba In1 3.5982(8) 5_566 ?
Ba In1 3.6408(9) 1_545 ?
Ba In1 3.6408(9) 2 ?
Ba In1 3.6408(9) . ?
Ba In1 3.6408(9) 2_565 ?
Ba In3 3.7779(9) 2_556 ?
Ir In3 2.6033(5) . ?
Ir In3 2.6033(5) 2 ?
Ir In1 2.8500(6) 2_565 ?
Ir In1 2.8500(6) 1_545 ?
Ir In1 2.8500(6) . ?
Ir In1 2.8500(6) 2 ?
Ir In2 2.8953(9) 1_544 ?
Ir In2 2.8953(8) 1_554 ?
In1 Ir 2.8500(6) 1_565 ?
In1 In1 3.1364(16) 2_565 ?
In1 In2 3.2066(12) 1_554 ?
In1 In3 3.2824(7) . ?
In1 In3 3.2824(7) 1_565 ?
In1 In2 3.3634(11) 5_566 ?
In1 Ba 3.5982(8) 5_556 ?
In1 Ba 3.5982(8) 5_566 ?
In1 Ba 3.6408(9) 1_565 ?
In2 Ir 2.8953(9) 1_566 ?
In2 Ir 2.8953(9) 1_556 ?
In2 In3 3.1121(5) 2_566 ?
In2 In3 3.1121(5) 1_556 ?
In2 In3 3.1121(5) 1_566 ?
In2 In3 3.1121(5) 2_556 ?
In2 In1 3.2066(12) 2_566 ?
In2 In1 3.2066(12) 1_556 ?
In2 In1 3.3634(11) 5_566 ?
In2 In1 3.3634(11) 6_656 ?
In2 Ba 3.4560(11) 1_565 ?
In3 Ir 2.6033(5) 5 ?
In3 In2 3.1121(5) 5_556 ?
In3 In2 3.1121(5) 1_554 ?
In3 In2 3.1121(5) 5_566 ?
In3 In2 3.1121(5) 1_544 ?
In3 In1 3.2824(7) 5 ?
In3 In1 3.2824(7) 5_565 ?
In3 In1 3.2824(7) 1_545 ?
In3 Ba 3.7779(9) 5_556 ?
In3 Ba 3.7779(9) 1_554 ?
